data_7116291
loop_
_publ_author_name
'Maini, Lucia'
'Gallino, Federico'
'Zambianchi, Massimo'
'Durso, Margherita'
'Gazzano, Massimo'
'Rubini, Katia'
'Gentili, Denis'
'Manet, Ilse'
'Muccini, Michele'
'Toffanin, Stefano'
'Cavallini, Massimiliano'
'Melucci, Manuela'

_publ_section_title
;
 Chemical design enables the control of conformational polymorphism in
 functional 2,3-thieno(bis)imide-ended materials.
;
_journal_issue 11
_journal_name_full 'Chemical communications (Cambridge, England)'
_journal_page_first 2033
_journal_page_last 2035
_journal_paper_doi 10.1039/c4cc09177a
_journal_volume 51
_journal_year 2015
_chemical_formula_sum 'C32 H32 N2 O4 S4'
_chemical_formula_weight 636.84
_chemical_name_common 'C6_Nt$n_Form A'
_chemical_name_systematic
;
 ?
;
_space_group_IT_number 2
_symmetry_cell_setting triclinic
_symmetry_space_group_name_Hall '-P 1'
_symmetry_space_group_name_H-M 'P -1'
_atom_sites_solution_hydrogens geom
_atom_sites_solution_primary direct
_atom_sites_solution_secondary difmap
_audit_creation_method SHELXL-97
_audit_update_record
;
2014-11-07 deposited with the CCDC.
2014-12-19 downloaded from the CCDC.
;
_cell_angle_alpha 80.38(1)
_cell_angle_beta 88.11(1)
_cell_angle_gamma 86.45(1)
_cell_formula_units_Z 1
_cell_length_a 4.6152(7)
_cell_length_b 11.558(1)
_cell_length_c 14.422(2)
_cell_measurement_reflns_used 874
_cell_measurement_temperature 293(2)
_cell_measurement_theta_max 21.2290
_cell_measurement_theta_min 2.8540
_cell_volume 756.83(17)
_computing_cell_refinement
;
CrysAlisPro, Agilent Technologies,
Version 1.171.36.28 (release 01-02-2013 CrysAlis171 .NET)
(compiled Feb  1 2013,16:14:44)
;
_computing_data_collection
;
CrysAlisPro, Agilent Technologies,
Version 1.171.36.28 (release 01-02-2013 CrysAlis171 .NET)
(compiled Feb  1 2013,16:14:44)
;
_computing_data_reduction
;
CrysAlisPro, Agilent Technologies,
Version 1.171.36.28 (release 01-02-2013 CrysAlis171 .NET)
(compiled Feb  1 2013,16:14:44)
;
_computing_structure_refinement 'SHELXL-97 (Sheldrick, 2008)'
_diffrn_ambient_temperature 293(2)
_diffrn_detector_area_resol_mean 16.1340
_diffrn_measured_fraction_theta_full 0.998
_diffrn_measured_fraction_theta_max 0.813
_diffrn_measurement_device_type 'Xcalibur, Sapphire3'
_diffrn_measurement_method '\w scans'
_diffrn_radiation_monochromator graphite
_diffrn_radiation_source 'Enhance (Mo) X-ray Source'
_diffrn_radiation_type MoK\a
_diffrn_radiation_wavelength 0.71073
_diffrn_reflns_av_R_equivalents 0.0732
_diffrn_reflns_av_sigmaI/netI 0.1449
_diffrn_reflns_limit_h_max 5
_diffrn_reflns_limit_h_min -5
_diffrn_reflns_limit_k_max 9
_diffrn_reflns_limit_k_min -15
_diffrn_reflns_limit_l_max 17
_diffrn_reflns_limit_l_min -18
_diffrn_reflns_number 5206
_diffrn_reflns_theta_full 25.00
_diffrn_reflns_theta_max 28.12
_diffrn_reflns_theta_min 2.87
_exptl_absorpt_coefficient_mu 0.355
_exptl_absorpt_correction_T_max 1.00000
_exptl_absorpt_correction_T_min 0.77584
_exptl_absorpt_correction_type multi-scan
_exptl_absorpt_process_details
;
CrysAlisPro, Agilent Technologies,
Version 1.171.36.28 (release 01-02-2013 CrysAlis171 .NET)
(compiled Feb  1 2013,16:14:44)
Empirical absorption correction using spherical harmonics,
 implemented in SCALE3 ABSPACK scaling algorithm.
;
_exptl_crystal_colour orange
_exptl_crystal_density_diffrn 1.397
_exptl_crystal_density_method 'not measured'
_exptl_crystal_description needle
_exptl_crystal_F_000 334
_exptl_crystal_preparation Luminescent
_exptl_crystal_recrystallization_method 'Re-crystallisation from solvent: Toluene'
_exptl_crystal_size_max 0.3
_exptl_crystal_size_mid 0.03
_exptl_crystal_size_min 0.03
_refine_diff_density_max 0.419
_refine_diff_density_min -0.335
_refine_diff_density_rms 0.074
_refine_ls_extinction_method none
_refine_ls_goodness_of_fit_ref 1.048
_refine_ls_hydrogen_treatment constr
_refine_ls_matrix_type full
_refine_ls_number_parameters 190
_refine_ls_number_reflns 3000
_refine_ls_number_restraints 0
_refine_ls_restrained_S_all 1.048
_refine_ls_R_factor_all 0.1723
_refine_ls_R_factor_gt 0.0890
_refine_ls_shift/su_max 0.000
_refine_ls_shift/su_mean 0.000
_refine_ls_structure_factor_coef Fsqd
_refine_ls_weighting_details 'calc w=1/[\s^2^(Fo^2^)+(0.0605P)^2^+0.0000P] where P=(Fo^2^+2Fc^2^)/3'
_refine_ls_weighting_scheme calc
_refine_ls_wR_factor_gt 0.1610
_refine_ls_wR_factor_ref 0.2032
_reflns_number_gt 1627
_reflns_number_total 3000
_reflns_threshold_expression >2\s(I)
_cod_data_source_file c4cc09177a2.cif
_cod_data_source_block ncb05_recupero
_cod_depositor_comments
;
The following automatic conversions were performed:

'_symmetry_cell_setting' value 'Triclinic' changed to 'triclinic'
according to
/usr/data/users/saulius/crontab/automatic-downloads/rss-feeds/RSC/lib/dictionaries/cif_core.dic
dictionary named 'cif_core.dic' version 2.4.2 from 2011-04-26.

Automatic conversion script
Id: cif_fix_values 2935 2014-11-11 08:27:57Z andrius 

 Adding full bibliography for 7116291--7116294.cif.
;
_cod_original_cell_volume 756.8(2)
_cod_original_sg_symbol_H-M P-1
_cod_database_code 7116291

loop_
_symmetry_equiv_pos_as_xyz
'x, y, z'
'-x, -y, -z'

loop_
_atom_site_label
_atom_site_type_symbol
_atom_site_fract_x
_atom_site_fract_y
_atom_site_fract_z
_atom_site_U_iso_or_equiv
_atom_site_adp_type
_atom_site_occupancy
_atom_site_symmetry_multiplicity
_atom_site_calc_flag
_atom_site_refinement_flags
C16 C -0.8234(15) 1.5386(5) -0.2158(4) 0.069(2) Uani 1 1 d .
H16A H -0.9578 1.5864 -0.2574 0.104 Uiso 1 1 calc R
H16B H -0.6935 1.4937 -0.2513 0.104 Uiso 1 1 calc R
H16C H -0.7138 1.5881 -0.1846 0.104 Uiso 1 1 calc R
S2 S 0.1948(3) 0.59708(11) 0.39872(10) 0.0403(4) Uani 1 1 d .
S1 S -0.2364(3) 0.93998(12) 0.42014(10) 0.0509(5) Uani 1 1 d .
C8 C -0.1180(11) 0.8108(4) 0.3786(4) 0.0358(13) Uani 1 1 d .
C6 C -0.4460(11) 0.9802(4) 0.3239(3) 0.0366(13) Uani 1 1 d .
C5 C -0.4317(11) 0.8999(4) 0.2658(4) 0.0370(13) Uani 1 1 d .
C7 C -0.2419(11) 0.7982(4) 0.2930(4) 0.0365(13) Uani 1 1 d .
H7 H -0.2068 0.7356 0.2604 0.044 Uiso 1 1 calc R
O1 O -0.7113(9) 1.1699(3) 0.3181(3) 0.0650(13) Uani 1 1 d .
C4 C 0.0869(12) 0.7294(4) 0.4348(4) 0.0364(13) Uani 1 1 d .
C1 C 0.4188(11) 0.5568(4) 0.4941(3) 0.0331(12) Uani 1 1 d .
C3 C 0.2188(12) 0.7383(4) 0.5158(4) 0.0420(14) Uani 1 1 d .
H3 H 0.1860 0.8025 0.5467 0.050 Uiso 1 1 calc R
C2 C 0.4090(12) 0.6419(4) 0.5486(4) 0.0408(14) Uani 1 1 d .
H2 H 0.5177 0.6369 0.6024 0.049 Uiso 1 1 calc R
C9 C -0.6231(13) 0.9446(5) 0.1847(4) 0.0462(15) Uani 1 1 d .
N1 N -0.7450(10) 1.0528(4) 0.2039(3) 0.0433(12) Uani 1 1 d .
C13 C -0.9610(12) 1.2921(4) -0.0024(4) 0.0438(14) Uani 1 1 d .
H13A H -1.0682 1.2425 -0.0354 0.053 Uiso 1 1 calc R
H13B H -1.1008 1.3372 0.0309 0.053 Uiso 1 1 calc R
C15 C -0.9883(14) 1.4563(5) -0.1434(4) 0.0532(17) Uani 1 1 d .
H15A H -1.1026 1.4083 -0.1758 0.064 Uiso 1 1 calc R
H15B H -1.1221 1.5025 -0.1090 0.064 Uiso 1 1 calc R
C11 C -0.9350(12) 1.1317(5) 0.1394(4) 0.0451(15) Uani 1 1 d .
H11A H -1.0660 1.1771 0.1754 0.054 Uiso 1 1 calc R
H11B H -1.0516 1.0852 0.1065 0.054 Uiso 1 1 calc R
C10 C -0.6432(12) 1.0818(5) 0.2871(4) 0.0422(14) Uani 1 1 d .
C14 C -0.7961(12) 1.3757(5) -0.0736(4) 0.0449(15) Uani 1 1 d .
H14A H -0.6600 1.3304 -0.1080 0.054 Uiso 1 1 calc R
H14B H -0.6844 1.4236 -0.0404 0.054 Uiso 1 1 calc R
C12 C -0.7688(12) 1.2149(5) 0.0681(4) 0.0455(15) Uani 1 1 d .
H12A H -0.6295 1.1696 0.0348 0.055 Uiso 1 1 calc R
H12B H -0.6610 1.2645 0.1010 0.055 Uiso 1 1 calc R
O2 O -0.6730(10) 0.9022(4) 0.1174(3) 0.0709(14) Uani 1 1 d .

loop_
_atom_site_aniso_label
_atom_site_aniso_U_11
_atom_site_aniso_U_22
_atom_site_aniso_U_33
_atom_site_aniso_U_23
_atom_site_aniso_U_13
_atom_site_aniso_U_12
C16 0.085(5) 0.066(4) 0.049(4) 0.010(3) 0.005(4) 0.004(4)
S2 0.0442(10) 0.0347(8) 0.0410(9) -0.0058(6) -0.0094(7) 0.0100(6)
S1 0.0573(12) 0.0423(9) 0.0516(10) -0.0066(8) -0.0118(8) 0.0129(8)
C8 0.035(3) 0.025(3) 0.047(3) -0.006(2) 0.003(3) 0.001(2)
C6 0.038(3) 0.035(3) 0.034(3) 0.001(3) -0.008(3) 0.004(2)
C5 0.038(3) 0.033(3) 0.040(3) -0.007(3) 0.002(3) 0.002(2)
C7 0.034(3) 0.027(3) 0.045(3) 0.004(2) -0.013(3) 0.002(2)
O1 0.078(3) 0.042(2) 0.075(3) -0.017(2) -0.014(3) 0.025(2)
C4 0.037(3) 0.031(3) 0.040(3) -0.003(2) 0.000(3) 0.003(2)
C1 0.034(3) 0.031(3) 0.032(3) 0.001(2) -0.001(2) 0.000(2)
C3 0.053(4) 0.030(3) 0.044(4) -0.012(3) -0.009(3) 0.009(3)
C2 0.045(4) 0.040(3) 0.035(3) 0.001(3) -0.010(3) 0.006(3)
C9 0.044(4) 0.040(3) 0.053(4) -0.003(3) -0.008(3) 0.000(3)
N1 0.049(3) 0.037(3) 0.041(3) 0.002(2) -0.008(2) 0.005(2)
C13 0.042(4) 0.048(3) 0.041(3) -0.005(3) -0.008(3) -0.002(3)
C15 0.066(5) 0.052(4) 0.039(4) -0.002(3) -0.004(3) 0.003(3)
C11 0.039(4) 0.051(3) 0.041(3) 0.003(3) -0.004(3) 0.004(3)
C10 0.043(4) 0.037(3) 0.044(4) -0.001(3) 0.000(3) 0.003(3)
C14 0.043(4) 0.050(3) 0.041(3) -0.005(3) -0.005(3) -0.003(3)
C12 0.041(4) 0.048(3) 0.043(3) 0.004(3) -0.010(3) 0.005(3)
O2 0.086(4) 0.069(3) 0.063(3) -0.028(3) -0.036(3) 0.014(3)

loop_
_atom_type_symbol
_atom_type_description
_atom_type_scat_dispersion_real
_atom_type_scat_dispersion_imag
_atom_type_scat_source
C C 0.0033 0.0016 'International Tables Vol C Tables 4.2.6.8 and 6.1.1.4'
H H 0.0000 0.0000 'International Tables Vol C Tables 4.2.6.8 and 6.1.1.4'
N N 0.0061 0.0033 'International Tables Vol C Tables 4.2.6.8 and 6.1.1.4'
O O 0.0106 0.0060 'International Tables Vol C Tables 4.2.6.8 and 6.1.1.4'
S S 0.1246 0.1234 'International Tables Vol C Tables 4.2.6.8 and 6.1.1.4'

loop_
_geom_angle_atom_site_label_1
_geom_angle_atom_site_label_2
_geom_angle_atom_site_label_3
_geom_angle
_geom_angle_site_symmetry_1
_geom_angle_site_symmetry_3
C1 S2 C4 91.8(2) . .
C6 S1 C8 89.8(3) . .
C7 C8 C4 127.7(4) . .
C7 C8 S1 114.0(4) . .
C4 C8 S1 118.2(4) . .
C5 C6 C10 110.8(5) . .
C5 C6 S1 113.1(4) . .
C10 C6 S1 136.1(4) . .
C6 C5 C7 116.1(5) . .
C6 C5 C9 108.1(5) . .
C7 C5 C9 135.8(5) . .
C8 C7 C5 107.0(5) . .
C3 C4 C8 130.3(5) . .
C3 C4 S2 110.3(4) . .
C8 C4 S2 119.4(4) . .
C2 C1 C1 129.8(6) . 2_666
C2 C1 S2 110.7(4) . .
C1 C1 S2 119.5(5) 2_666 .
C4 C3 C2 113.9(5) . .
C1 C2 C3 113.3(5) . .
O2 C9 N1 125.0(5) . .
O2 C9 C5 130.4(5) . .
N1 C9 C5 104.6(5) . .
C10 N1 C9 112.7(4) . .
C10 N1 C11 123.6(4) . .
C9 N1 C11 123.5(4) . .
C14 C13 C12 113.5(4) . .
C16 C15 C14 114.1(5) . .
N1 C11 C12 112.7(4) . .
O1 C10 N1 125.5(5) . .
O1 C10 C6 130.7(5) . .
N1 C10 C6 103.8(4) . .
C13 C14 C15 114.0(5) . .
C11 C12 C13 113.3(4) . .

loop_
_geom_bond_atom_site_label_1
_geom_bond_atom_site_label_2
_geom_bond_distance
_geom_bond_site_symmetry_2
C16 C15 1.510(7) .
S2 C1 1.731(5) .
S2 C4 1.735(5) .
S1 C6 1.702(5) .
S1 C8 1.750(5) .
C8 C7 1.411(7) .
C8 C4 1.457(7) .
C6 C5 1.347(6) .
C6 C10 1.476(7) .
C5 C7 1.429(6) .
C5 C9 1.491(7) .
O1 C10 1.200(6) .
C4 C3 1.356(7) .
C1 C2 1.357(6) .
C1 C1 1.457(9) 2_666
C3 C2 1.402(6) .
C9 O2 1.194(6) .
C9 N1 1.405(6) .
N1 C10 1.401(6) .
N1 C11 1.462(6) .
C13 C14 1.508(7) .
C13 C12 1.509(6) .
C15 C14 1.521(7) .
C11 C12 1.509(7) .
